data_7240321
loop_
_publ_author_name
'Scowen, Ian J.'
'Alomar, Taghrid Saad'
'Munshi, Tasnim'
'Seaton, Colin Cormack'

_publ_section_title
;
 Invitation to Submit: The Cambridge Structural Database Structural
 Similarity in Chiral-Achiral Multi-Component Crystals
;
_journal_name_full CrystEngComm
_journal_paper_doi 10.1039/D0CE00301H
_journal_year 2020
_chemical_absolute_configuration syn
_chemical_formula_moiety 'C9 H10 O3; C6 H6 N2 O1'
_chemical_formula_sum 'C15 H16 N2 O4'
_chemical_formula_weight 288.30
_chemical_name_common
;
(L)-phenyllactic acid nictonamide
;
_chemical_name_systematic
; 
 (S)-2hyrdoxy-3-phenylpropionic acid nicotinamide
;
_space_group_IT_number 1
_space_group_name_Hall 'P 1'
_space_group_name_H-M_alt 'P 1'
_symmetry_cell_setting triclinic
_symmetry_space_group_name_H-M 'P 1'
_atom_sites_solution_hydrogens geom
_atom_sites_solution_primary direct
_atom_sites_solution_secondary difmap
_audit_creation_method SHELXL-97
_audit_update_record
;
2020-02-28 deposited with the CCDC.	2020-04-15 downloaded from the CCDC.
;
_cell_angle_alpha 80.398(3)
_cell_angle_beta 81.767(3)
_cell_angle_gamma 82.135(3)
_cell_formula_units_Z 2
_cell_length_a 5.3040(2)
_cell_length_b 11.4994(4)
_cell_length_c 11.7480(5)
_cell_measurement_reflns_used 1976
_cell_measurement_temperature 173(2)
_cell_measurement_theta_max 63.22
_cell_measurement_theta_min 3.85
_cell_volume 694.52(5)
_computing_cell_refinement 'Bruker SAINT'
_computing_data_collection 'Bruker APEX2'
_computing_data_reduction 'Bruker SAINT'
_computing_molecular_graphics 'Bruker SHELXTL'
_computing_publication_material 'Bruker SHELXTL'
_computing_structure_refinement 'SHELXL-97 (Sheldrick, 2008)'
_computing_structure_solution 'SHELXS-97 (Sheldrick, 2008)'
_diffrn_ambient_temperature 173(2)
_diffrn_measured_fraction_theta_full 0.972
_diffrn_measured_fraction_theta_max 0.972
_diffrn_measurement_device_type 'Bruker APEX-II CCD'
_diffrn_measurement_method '\f and \w scans'
_diffrn_radiation_monochromator graphite
_diffrn_radiation_source 'fine-focus sealed tube'
_diffrn_radiation_type CuK\a
_diffrn_radiation_wavelength 1.54178
_diffrn_reflns_av_R_equivalents 0.0722
_diffrn_reflns_av_sigmaI/netI 0.0696
_diffrn_reflns_limit_h_max 6
_diffrn_reflns_limit_h_min -6
_diffrn_reflns_limit_k_max 13
_diffrn_reflns_limit_k_min -13
_diffrn_reflns_limit_l_max 13
_diffrn_reflns_limit_l_min -13
_diffrn_reflns_number 14779
_diffrn_reflns_theta_full 66.62
_diffrn_reflns_theta_max 66.62
_diffrn_reflns_theta_min 3.85
_exptl_absorpt_coefficient_mu 0.841
_exptl_absorpt_correction_T_max 0.7467
_exptl_absorpt_correction_T_min 0.6817
_exptl_absorpt_correction_type multi-scan
_exptl_absorpt_process_details 'SADABS - Bruker AXS, Madison WI'
_exptl_crystal_colour colourless
_exptl_crystal_density_diffrn 1.379
_exptl_crystal_density_method 'not measured'
_exptl_crystal_description lath
_exptl_crystal_F_000 304
_exptl_crystal_size_max 0.34
_exptl_crystal_size_mid 0.16
_exptl_crystal_size_min 0.10
_refine_diff_density_max 0.208
_refine_diff_density_min -0.308
_refine_diff_density_rms 0.065
_refine_ls_abs_structure_details 'Flack H D (1983), Acta Cryst. A39, 876-881'
_refine_ls_abs_structure_Flack -0.1(3)
_refine_ls_extinction_method none
_refine_ls_goodness_of_fit_ref 1.071
_refine_ls_hydrogen_treatment mixed
_refine_ls_matrix_type full
_refine_ls_number_parameters 411
_refine_ls_number_reflns 3555
_refine_ls_number_restraints 3
_refine_ls_restrained_S_all 1.070
_refine_ls_R_factor_all 0.0689
_refine_ls_R_factor_gt 0.0528
_refine_ls_shift/su_max 0.019
_refine_ls_shift/su_mean 0.002
_refine_ls_structure_factor_coef Fsqd
_refine_ls_weighting_details 'calc w=1/[\s^2^(Fo^2^)+(0.0788P)^2^+0.0121P] where P=(Fo^2^+2Fc^2^)/3'
_refine_ls_weighting_scheme calc
_refine_ls_wR_factor_gt 0.1276
_refine_ls_wR_factor_ref 0.1415
_reflns_number_gt 2910
_reflns_number_total 3555
_reflns_threshold_expression >2sigma(I)
_cod_data_source_file d0ce00301h2.cif
_cod_data_source_block tai_52_1a_0m
_cod_depositor_comments
;
The following automatic conversions were performed:

data item '_symmetry_cell_setting' value 'Triclinic' was changed to
'triclinic' in accordance with the
/home/data/users/saulius/crontab/automatic-downloads/rss-feeds/RSC/lib/dictionaries/cif_core.dic
dictionary named 'cif_core.dic' version 2.4.2 last updated on
2011-04-26.

Automatic conversion script
Id: cif_fix_values 7556 2019-12-06 15:28:31Z antanas 
;
_cod_original_sg_symbol_H-M P1
_cod_database_code 7240321

loop_
_symmetry_equiv_pos_as_xyz
'x, y, z'

loop_
_atom_site_label
_atom_site_type_symbol
_atom_site_fract_x
_atom_site_fract_y
_atom_site_fract_z
_atom_site_U_iso_or_equiv
_atom_site_adp_type
_atom_site_occupancy
_atom_site_symmetry_multiplicity
_atom_site_calc_flag
_atom_site_refinement_flags
_atom_site_disorder_assembly
_atom_site_disorder_group
H1AO H 0.384(16) 0.527(8) 0.786(7) 0.12(3) Uiso 1 1 d . . .
H3AO H 0.983(14) 0.720(7) 0.787(7) 0.10(2) Uiso 1 1 d . . .
H1CO H 1.145(10) 1.162(5) 0.245(4) 0.048(15) Uiso 1 1 d . . .
H3CO H 0.488(11) 0.978(6) 0.303(5) 0.064(17) Uiso 1 1 d . . .
H21D H 0.052(8) 0.808(4) -0.006(4) 0.029(12) Uiso 1 1 d . . .
H22D H -0.120(11) 0.703(5) 0.021(5) 0.057(16) Uiso 1 1 d . . .
H21B H 0.636(12) -0.019(6) 1.014(6) 0.08(2) Uiso 1 1 d . . .
H22B H 0.476(12) -0.134(7) 1.037(6) 0.08(2) Uiso 1 1 d . . .
O1A O 0.3736(6) 0.6191(3) 0.7794(3) 0.0368(7) Uani 1 1 d . . .
O2A O 0.7782(6) 0.5717(3) 0.8173(3) 0.0402(8) Uani 1 1 d . . .
O3A O 0.8885(7) 0.7928(3) 0.7645(4) 0.0640(12) Uani 1 1 d . . .
C1A C 0.5204(7) 0.9698(3) 0.6234(4) 0.0286(9) Uani 1 1 d . . .
C2A C 0.3395(9) 1.0313(4) 0.5544(4) 0.0368(10) Uani 1 1 d . . .
H2A H 0.2247 0.9886 0.5274 0.044 Uiso 1 1 calc R . .
C3A C 0.3222(9) 1.1535(4) 0.5238(4) 0.0422(11) Uani 1 1 d . . .
H3A H 0.1963 1.1934 0.4765 0.051 Uiso 1 1 calc R . .
C4A C 0.4862(9) 1.2171(4) 0.5616(4) 0.0392(11) Uani 1 1 d . . .
H4A H 0.4768 1.3007 0.5397 0.047 Uiso 1 1 calc R . .
C5A C 0.6634(10) 1.1585(4) 0.6313(4) 0.0433(12) Uani 1 1 d . . .
H5A H 0.7752 1.2025 0.6588 0.052 Uiso 1 1 calc R . .
C6A C 0.6829(8) 1.0358(4) 0.6626(4) 0.0351(10) Uani 1 1 d . . .
H6A H 0.8077 0.9969 0.7110 0.042 Uiso 1 1 calc R . .
C7A C 0.5407(8) 0.8353(3) 0.6473(4) 0.0322(9) Uani 1 1 d . . .
H7A1 H 0.3699 0.8112 0.6441 0.039 Uiso 1 1 calc R . .
H7A2 H 0.6596 0.8039 0.5837 0.039 Uiso 1 1 calc R . .
C8A C 0.6306(7) 0.7770(3) 0.7610(4) 0.0297(9) Uani 1 1 d . . .
H8A H 0.5229 0.8162 0.8242 0.036 Uiso 1 1 calc R . .
C9A C 0.6047(8) 0.6447(4) 0.7879(4) 0.0285(9) Uani 1 1 d . . .
N1B N 0.3491(7) 0.3871(3) 0.8364(3) 0.0301(8) Uani 1 1 d . . .
N2B N 0.4920(7) -0.0453(3) 1.0139(4) 0.0376(9) Uani 1 1 d . . .
O1B O 0.0836(5) -0.0176(3) 0.9748(3) 0.0415(8) Uani 1 1 d . . .
C1B C 0.1710(8) 0.3281(4) 0.8083(4) 0.0326(10) Uani 1 1 d . . .
H1B H 0.0544 0.3691 0.7568 0.039 Uiso 1 1 calc R . .
C2B C 0.1512(8) 0.2099(4) 0.8514(4) 0.0312(10) Uani 1 1 d . . .
H2B H 0.0247 0.1703 0.8288 0.037 Uiso 1 1 calc R . .
C3B C 0.3178(7) 0.1496(4) 0.9280(3) 0.0260(9) Uani 1 1 d . . .
C4B C 0.4993(8) 0.2106(4) 0.9574(4) 0.0287(9) Uani 1 1 d . . .
H4B H 0.6164 0.1719 1.0096 0.034 Uiso 1 1 calc R . .
C5B C 0.5093(8) 0.3280(4) 0.9104(4) 0.0321(10) Uani 1 1 d . . .
H5B H 0.6354 0.3690 0.9313 0.038 Uiso 1 1 calc R . .
C6B C 0.2904(7) 0.0211(4) 0.9751(3) 0.0280(9) Uani 1 1 d . . .
O1C O 1.1133(5) 1.0770(3) 0.2813(3) 0.0375(7) Uani 1 1 d . . .
O2C O 0.7276(6) 1.1179(3) 0.2188(3) 0.0430(8) Uani 1 1 d . . .
O3C O 0.5801(6) 0.9083(3) 0.3254(3) 0.0458(9) Uani 1 1 d . . .
C1C C 0.9887(7) 0.7111(3) 0.3604(3) 0.0265(8) Uani 1 1 d . . .
C2C C 0.8135(8) 0.6391(4) 0.3416(4) 0.0323(9) Uani 1 1 d . . .
H2C H 0.7093 0.6645 0.2807 0.039 Uiso 1 1 calc R . .
C3C C 0.7901(9) 0.5305(4) 0.4113(4) 0.0388(11) Uani 1 1 d . . .
H3C H 0.6688 0.4822 0.3978 0.047 Uiso 1 1 calc R . .
C4C C 0.9398(9) 0.4913(4) 0.4995(4) 0.0433(11) Uani 1 1 d . . .
H4C H 0.9246 0.4162 0.5461 0.052 Uiso 1 1 calc R . .
C5C C 1.1128(9) 0.5632(4) 0.5193(4) 0.0472(12) Uani 1 1 d . . .
H5C H 1.2146 0.5380 0.5811 0.057 Uiso 1 1 calc R . .
C6C C 1.1388(8) 0.6717(4) 0.4496(4) 0.0384(11) Uani 1 1 d . . .
H6C H 1.2608 0.7195 0.4632 0.046 Uiso 1 1 calc R . .
C7C C 1.0182(7) 0.8308(3) 0.2870(4) 0.0301(9) Uani 1 1 d . . .
H7C1 H 0.9897 0.8271 0.2063 0.036 Uiso 1 1 calc R . .
H7C2 H 1.1955 0.8496 0.2851 0.036 Uiso 1 1 calc R . .
C8C C 0.8291(7) 0.9296(3) 0.3341(4) 0.0272(8) Uani 1 1 d . . .
H8C H 0.8465 0.9263 0.4183 0.033 Uiso 1 1 calc R . .
C9C C 0.8835(8) 1.0513(4) 0.2711(4) 0.0283(9) Uani 1 1 d . . .
N1D N 0.1608(7) 0.3000(3) 0.2045(3) 0.0312(8) Uani 1 1 d . . .
N2D N 0.0410(7) 0.7286(3) 0.0177(3) 0.0323(8) Uani 1 1 d . . .
O1D O 0.4502(5) 0.6985(3) 0.0603(3) 0.0356(7) Uani 1 1 d . . .
C1D C 0.0062(8) 0.3580(4) 0.1273(4) 0.0305(9) Uani 1 1 d . . .
H1D H -0.1201 0.3171 0.1064 0.037 Uiso 1 1 calc R . .
C2D C 0.0225(8) 0.4744(4) 0.0770(4) 0.0294(9) Uani 1 1 d . . .
H2D H -0.0895 0.5127 0.0223 0.035 Uiso 1 1 calc R . .
C3D C 0.2065(7) 0.5343(3) 0.1080(3) 0.0238(9) Uani 1 1 d . . .
C4D C 0.3658(8) 0.4750(4) 0.1877(4) 0.0289(9) Uani 1 1 d . . .
H4D H 0.4943 0.5137 0.2099 0.035 Uiso 1 1 calc R . .
C5D C 0.3350(8) 0.3587(4) 0.2344(4) 0.0318(10) Uani 1 1 d . . .
H5D H 0.4426 0.3188 0.2903 0.038 Uiso 1 1 calc R . .
C6D C 0.2406(7) 0.6619(3) 0.0593(3) 0.0251(9) Uani 1 1 d . . .

loop_
_atom_site_aniso_label
_atom_site_aniso_U_11
_atom_site_aniso_U_22
_atom_site_aniso_U_33
_atom_site_aniso_U_23
_atom_site_aniso_U_13
_atom_site_aniso_U_12
O1A 0.0312(16) 0.0218(16) 0.057(2) 0.0003(13) -0.0102(13) -0.0038(12)
O2A 0.0338(16) 0.0242(16) 0.061(2) 0.0022(14) -0.0161(15) 0.0033(14)
O3A 0.0408(19) 0.0287(19) 0.126(4) 0.0134(19) -0.046(2) -0.0076(15)
C1A 0.0229(19) 0.026(2) 0.035(2) -0.0008(17) -0.0033(16) -0.0008(15)
C2A 0.037(2) 0.032(2) 0.039(2) 0.0061(18) -0.0122(19) -0.0039(18)
C3A 0.040(2) 0.037(3) 0.046(3) 0.002(2) -0.012(2) 0.0066(19)
C4A 0.045(3) 0.026(2) 0.041(2) 0.0025(18) -0.001(2) 0.002(2)
C5A 0.048(3) 0.031(3) 0.052(3) -0.004(2) -0.011(2) -0.007(2)
C6A 0.034(2) 0.026(2) 0.047(3) -0.0015(18) -0.0135(19) -0.0031(18)
C7A 0.033(2) 0.026(2) 0.037(2) -0.0028(16) -0.0085(18) -0.0026(16)
C8A 0.029(2) 0.023(2) 0.038(2) -0.0011(16) -0.0102(17) -0.0042(16)
C9A 0.028(2) 0.025(2) 0.031(2) -0.0021(17) -0.0036(17) -0.0034(17)
N1B 0.0266(18) 0.0218(18) 0.039(2) 0.0000(15) -0.0047(16) 0.0009(14)
N2B 0.029(2) 0.023(2) 0.058(2) 0.0046(17) -0.0129(18) -0.0008(16)
O1B 0.0282(16) 0.0255(16) 0.071(2) 0.0000(14) -0.0118(15) -0.0069(13)
C1B 0.032(2) 0.025(2) 0.040(2) 0.0001(18) -0.0114(19) 0.0013(19)
C2B 0.026(2) 0.026(2) 0.042(2) -0.0025(18) -0.0102(19) -0.0028(17)
C3B 0.0235(19) 0.0187(19) 0.035(2) -0.0051(16) -0.0004(17) -0.0003(16)
C4B 0.027(2) 0.021(2) 0.039(2) -0.0027(17) -0.0079(18) -0.0023(16)
C5B 0.030(2) 0.023(2) 0.043(3) -0.0040(18) -0.0064(19) -0.0030(18)
C6B 0.025(2) 0.024(2) 0.035(2) -0.0007(17) -0.0016(18) -0.0061(17)
O1C 0.0273(15) 0.0194(15) 0.065(2) 0.0054(14) -0.0171(14) -0.0046(12)
O2C 0.0326(16) 0.0284(17) 0.068(2) 0.0062(15) -0.0222(16) -0.0034(14)
O3C 0.0190(14) 0.0264(17) 0.090(3) 0.0013(16) -0.0114(15) -0.0045(12)
C1C 0.0262(18) 0.0194(18) 0.035(2) -0.0048(16) -0.0064(16) -0.0010(14)
C2C 0.034(2) 0.026(2) 0.039(2) -0.0028(17) -0.0088(18) -0.0095(17)
C3C 0.041(2) 0.024(2) 0.053(3) 0.002(2) -0.011(2) -0.0122(18)
C4C 0.050(3) 0.030(2) 0.049(3) 0.002(2) -0.011(2) -0.006(2)
C5C 0.050(3) 0.039(3) 0.051(3) 0.006(2) -0.023(2) 0.001(2)
C6C 0.031(2) 0.033(2) 0.053(3) -0.002(2) -0.018(2) -0.0039(19)
C7C 0.0261(19) 0.0201(18) 0.042(2) -0.0044(16) 0.0018(17) -0.0015(15)
C8C 0.0189(18) 0.0199(19) 0.042(2) -0.0043(16) 0.0004(16) -0.0022(14)
C9C 0.0252(19) 0.020(2) 0.041(2) -0.0024(17) -0.0064(18) -0.0043(16)
N1D 0.0311(19) 0.0182(18) 0.042(2) 0.0003(14) -0.0037(16) -0.0024(14)
N2D 0.034(2) 0.0191(19) 0.043(2) 0.0004(15) -0.0103(16) -0.0007(15)
O1D 0.0261(14) 0.0238(15) 0.0553(19) 0.0006(13) -0.0043(13) -0.0056(12)
C1D 0.024(2) 0.023(2) 0.046(3) -0.0059(18) -0.0068(18) -0.0069(17)
C2D 0.027(2) 0.025(2) 0.035(2) -0.0035(17) -0.0077(17) 0.0002(16)
C3D 0.0217(19) 0.018(2) 0.031(2) -0.0039(16) -0.0032(17) -0.0010(16)
C4D 0.030(2) 0.021(2) 0.037(2) -0.0005(17) -0.0091(18) -0.0046(17)
C5D 0.032(2) 0.024(2) 0.039(2) 0.0014(17) -0.0100(19) -0.0065(18)
C6D 0.0223(19) 0.020(2) 0.033(2) -0.0041(17) -0.0044(17) 0.0007(16)

loop_
_atom_type_symbol
_atom_type_description
_atom_type_scat_dispersion_real
_atom_type_scat_dispersion_imag
_atom_type_scat_source
C C 0.0181 0.0091 'International Tables Vol C Tables 4.2.6.8 and 6.1.1.4'
H H 0.0000 0.0000 'International Tables Vol C Tables 4.2.6.8 and 6.1.1.4'
N N 0.0311 0.0180 'International Tables Vol C Tables 4.2.6.8 and 6.1.1.4'
O O 0.0492 0.0322 'International Tables Vol C Tables 4.2.6.8 and 6.1.1.4'

loop_
_geom_angle_atom_site_label_1
_geom_angle_atom_site_label_2
_geom_angle_atom_site_label_3
_geom_angle
_geom_angle_site_symmetry_1
_geom_angle_site_symmetry_3
_geom_angle_publ_flag
C2A C1A C6A 117.5(4) . . ?
C2A C1A C7A 119.0(4) . . ?
C6A C1A C7A 123.5(3) . . ?
C3A C2A C1A 121.7(4) . . ?
C4A C3A C2A 120.2(4) . . ?
C5A C4A C3A 119.2(4) . . ?
C4A C5A C6A 121.2(5) . . ?
C5A C6A C1A 120.3(4) . . ?
C8A C7A C1A 116.4(3) . . ?
O3A C8A C7A 111.4(4) . . ?
O3A C8A C9A 108.4(3) . . ?
C7A C8A C9A 113.5(3) . . ?
O2A C9A O1A 123.9(4) . . ?
O2A C9A C8A 122.6(4) . . ?
O1A C9A C8A 113.5(3) . . ?
C5B N1B C1B 117.8(4) . . ?
N1B C1B C2B 122.4(4) . . ?
C1B C2B C3B 119.3(4) . . ?
C4B C3B C2B 118.1(4) . . ?
C4B C3B C6B 123.5(4) . . ?
C2B C3B C6B 118.4(4) . . ?
C5B C4B C3B 119.4(4) . . ?
N1B C5B C4B 123.0(4) . . ?
O1B C6B N2B 123.1(4) . . ?
O1B C6B C3B 119.4(3) . . ?
N2B C6B C3B 117.5(4) . . ?
C6C C1C C2C 118.7(4) . . ?
C6C C1C C7C 119.5(4) . . ?
C2C C1C C7C 121.8(3) . . ?
C3C C2C C1C 120.3(4) . . ?
C4C C3C C2C 121.0(4) . . ?
C3C C4C C5C 118.9(5) . . ?
C4C C5C C6C 120.5(4) . . ?
C5C C6C C1C 120.6(4) . . ?
C1C C7C C8C 112.0(3) . . ?
O3C C8C C9C 111.3(3) . . ?
O3C C8C C7C 108.7(3) . . ?
C9C C8C C7C 111.8(3) . . ?
O2C C9C O1C 124.2(4) . . ?
O2C C9C C8C 122.5(4) . . ?
O1C C9C C8C 113.2(3) . . ?
C5D N1D C1D 118.1(4) . . ?
N1D C1D C2D 122.9(4) . . ?
C1D C2D C3D 118.5(4) . . ?
C4D C3D C2D 118.8(4) . . ?
C4D C3D C6D 118.1(3) . . ?
C2D C3D C6D 123.1(4) . . ?
C5D C4D C3D 118.9(4) . . ?
N1D C5D C4D 122.8(4) . . ?
O1D C6D N2D 123.9(4) . . ?
O1D C6D C3D 119.3(3) . . ?
N2D C6D C3D 116.9(4) . . ?

loop_
_geom_bond_atom_site_label_1
_geom_bond_atom_site_label_2
_geom_bond_distance
_geom_bond_site_symmetry_2
_geom_bond_publ_flag
O1A C9A 1.320(5) . ?
O2A C9A 1.206(5) . ?
O3A C8A 1.411(5) . ?
C1A C2A 1.387(6) . ?
C1A C6A 1.393(6) . ?
C1A C7A 1.517(5) . ?
C2A C3A 1.385(7) . ?
C3A C4A 1.372(7) . ?
C4A C5A 1.367(7) . ?
C5A C6A 1.391(7) . ?
C7A C8A 1.502(6) . ?
C8A C9A 1.522(6) . ?
N1B C5B 1.340(6) . ?
N1B C1B 1.342(5) . ?
N2B C6B 1.317(6) . ?
O1B C6B 1.240(5) . ?
C1B C2B 1.382(6) . ?
C2B C3B 1.387(6) . ?
C3B C4B 1.378(6) . ?
C3B C6B 1.508(6) . ?
C4B C5B 1.376(6) . ?
O1C C9C 1.319(5) . ?
O2C C9C 1.209(5) . ?
O3C C8C 1.397(5) . ?
C1C C6C 1.385(6) . ?
C1C C2C 1.388(5) . ?
C1C C7C 1.512(5) . ?
C2C C3C 1.385(6) . ?
C3C C4C 1.375(7) . ?
C4C C5C 1.383(7) . ?
C5C C6C 1.385(7) . ?
C7C C8C 1.531(5) . ?
C8C C9C 1.514(6) . ?
N1D C5D 1.333(6) . ?
N1D C1D 1.342(6) . ?
N2D C6D 1.322(5) . ?
O1D C6D 1.244(5) . ?
C1D C2D 1.379(6) . ?
C2D C3D 1.389(6) . ?
C3D C4D 1.382(6) . ?
C3D C6D 1.509(6) . ?
C4D C5D 1.381(6) . ?
